data_7156988
loop_
_publ_author_name
'Yuan, Yu-Chao'
'Bruneau, Christian'
'Roisnel, Thierry'
'Gramage-Doria, Rafael'

_publ_section_title
;
 Ruthenium(ii)-catalysed selective C(sp<sup>2</sup>)-H bond benzoxylation
 of biologically appealing N-arylisoindolinones.
;
_journal_issue 32
_journal_name_full 'Organic &amp; biomolecular chemistry'
_journal_page_first 7517
_journal_page_last 7525
_journal_paper_doi 10.1039/c9ob01122f
_journal_volume 17
_journal_year 2019
_chemical_compound_source 'synthesis as described'
_chemical_formula_moiety 'C21 H14 N2 O5'
_chemical_formula_sum 'C21 H14 N2 O5'
_chemical_formula_weight 374.34
_space_group_crystal_system monoclinic
_space_group_IT_number 14
_space_group_name_Hall '-P 2ybc'
_space_group_name_H-M_alt 'P 1 21/c 1'
_symmetry_space_group_name_Hall '-P 2ybc'
_symmetry_space_group_name_H-M 'P 1 21/c 1'
_atom_sites_solution_hydrogens geom
_atom_sites_solution_primary dual
_atom_sites_solution_secondary difmap
_audit_update_record
;
2019-04-15 deposited with the CCDC.    2019-07-23 downloaded from the CCDC.
;
_cell_angle_alpha 90
_cell_angle_beta 98.239(6)
_cell_angle_gamma 90
_cell_formula_units_Z 4
_cell_length_a 10.9939(18)
_cell_length_b 10.3250(19)
_cell_length_c 15.434(3)
_cell_measurement_reflns_used 7616
_cell_measurement_temperature 150
_cell_measurement_theta_max 27.5150
_cell_measurement_theta_min 2.3809
_cell_measurement_wavelength 0.71073
_cell_volume 1733.9(5)
_computing_cell_refinement 'APEX3 (Bruker, 2015)'
_computing_data_collection 'SAINT (Bruker, 2014)'
_computing_data_reduction 'SAINT (Bruker, 2014)'
_computing_molecular_graphics 'SXGRAPH (Farrugia, 1999), Mercury (CSD, 2016)'
_computing_publication_material 'CRYSCALC (T. Roisnel, local program, 2019)'
_computing_structure_refinement 'SHELXL-2018_3 (Sheldrick, 2018)'
_computing_structure_solution 'SHELXT (Sheldrick, 2015)'
_diffrn_ambient_temperature 150
_diffrn_detector '(CMOS) PHOTON 100'
_diffrn_detector_area_resol_mean 10.4167
_diffrn_measured_fraction_theta_full 0.985
_diffrn_measured_fraction_theta_max 0.982
_diffrn_measurement_device_type 'D8 VENTURE Bruker AXS'
_diffrn_measurement_method 'rotation images'
_diffrn_radiation_monochromator 'multilayer monochromator'
_diffrn_radiation_probe x-ray
_diffrn_radiation_source 'Incoatec microfocus sealed tube'
_diffrn_radiation_type MoK\a
_diffrn_radiation_wavelength 0.71073
_diffrn_reflns_av_R_equivalents 0.0403
_diffrn_reflns_av_unetI/netI 0.0387
_diffrn_reflns_limit_h_max 14
_diffrn_reflns_limit_h_min -14
_diffrn_reflns_limit_k_max 13
_diffrn_reflns_limit_k_min -11
_diffrn_reflns_limit_l_max 20
_diffrn_reflns_limit_l_min -20
_diffrn_reflns_number 13686
_diffrn_reflns_theta_full 25.242
_diffrn_reflns_theta_max 27.501
_diffrn_reflns_theta_min 2.381
_diffrn_source_current 1.0
_diffrn_source_voltage 50.0
_exptl_absorpt_coefficient_mu 0.104
_exptl_absorpt_correction_T_max 0.964
_exptl_absorpt_correction_T_min 0.801
_exptl_absorpt_correction_type multi-scan
_exptl_absorpt_process_details
;
  [Sheldrick, G.M. (2014). SADABS Bruker AXS Inc., Madison, Wisconsin, USA]
;
_exptl_crystal_colour colourless
_exptl_crystal_density_diffrn 1.434
_exptl_crystal_description prism
_exptl_crystal_F_000 776
_exptl_crystal_size_max 0.580
_exptl_crystal_size_mid 0.380
_exptl_crystal_size_min 0.350
_refine_diff_density_max 0.360
_refine_diff_density_min -0.256
_refine_diff_density_rms 0.050
_refine_ls_extinction_coef 0.029(3)
_refine_ls_extinction_method 'SHELXL-2018_3 (Sheldrick 2018)'
_refine_ls_goodness_of_fit_ref 1.018
_refine_ls_hydrogen_treatment constr
_refine_ls_matrix_type full
_refine_ls_number_parameters 254
_refine_ls_number_reflns 3919
_refine_ls_number_restraints 0
_refine_ls_restrained_S_all 1.018
_refine_ls_R_factor_all 0.0550
_refine_ls_R_factor_gt 0.0411
_refine_ls_shift/su_max 0.000
_refine_ls_shift/su_mean 0.000
_refine_ls_structure_factor_coef Fsqd
_refine_ls_weighting_details 'w=1/[\s^2^(Fo^2^)+(0.0471P)^2^+0.7789P] where P=(Fo^2^+2Fc^2^)/3'
_refine_ls_weighting_scheme calc
_refine_ls_wR_factor_gt 0.1002
_refine_ls_wR_factor_ref 0.1090
_reflns_Friedel_coverage 0.000
_reflns_number_gt 3162
_reflns_number_total 3919
_reflns_threshold_expression >2sigma(I)
_cod_data_source_file c9ob01122f2.cif
_cod_data_source_block YYC4111
_cod_depositor_comments 'Adding full bibliography for 7156985--7156989.cif.'
_cod_database_code 7156988

loop_
_space_group_symop_operation_xyz
'x, y, z'
'-x, y+1/2, -z+1/2'
'-x, -y, -z'
'x, -y-1/2, z-1/2'

loop_
_atom_site_label
_atom_site_type_symbol
_atom_site_fract_x
_atom_site_fract_y
_atom_site_fract_z
_atom_site_U_iso_or_equiv
_atom_site_adp_type
_atom_site_occupancy
_atom_site_site_symmetry_order
_atom_site_calc_flag
_atom_site_refinement_flags_posn
_atom_site_refinement_flags_adp
O1 O 0.39960(10) 0.52273(11) 0.27412(7) 0.0312(3) Uani 1 1 d . .
C2 C 0.37108(13) 0.51786(14) 0.19481(9) 0.0240(3) Uani 1 1 d . .
C3 C 0.39217(13) 0.61623(14) 0.12813(10) 0.0241(3) Uani 1 1 d . .
C4 C 0.44690(14) 0.73764(16) 0.14028(11) 0.0312(4) Uani 1 1 d . .
H4 H 0.475744 0.769345 0.197306 0.037 Uiso 1 1 calc R U
C5 C 0.45805(14) 0.81114(16) 0.06626(12) 0.0343(4) Uani 1 1 d . .
H5 H 0.494416 0.894692 0.072653 0.041 Uiso 1 1 calc R U
C6 C 0.41641(14) 0.76337(17) -0.01712(11) 0.0334(4) Uani 1 1 d . .
H6 H 0.423868 0.815355 -0.066876 0.040 Uiso 1 1 calc R U
C7 C 0.36406(14) 0.64077(17) -0.02875(10) 0.0305(3) Uani 1 1 d . .
H7 H 0.337497 0.607763 -0.085775 0.037 Uiso 1 1 calc R U
C8 C 0.35158(13) 0.56778(14) 0.04514(9) 0.0238(3) Uani 1 1 d . .
C9 C 0.29933(14) 0.43429(15) 0.05248(9) 0.0253(3) Uani 1 1 d . .
H9A H 0.211797 0.430623 0.026205 0.030 Uiso 1 1 calc R U
H9B H 0.346175 0.368835 0.024004 0.030 Uiso 1 1 calc R U
N10 N 0.31375(11) 0.41498(12) 0.14803(7) 0.0231(3) Uani 1 1 d . .
C11 C 0.28656(12) 0.29422(14) 0.18512(9) 0.0213(3) Uani 1 1 d . .
C12 C 0.31884(13) 0.17828(15) 0.14756(10) 0.0270(3) Uani 1 1 d . .
H12 H 0.358899 0.180712 0.096984 0.032 Uiso 1 1 calc R U
C13 C 0.29332(15) 0.06040(15) 0.18295(10) 0.0306(4) Uani 1 1 d . .
H13 H 0.315713 -0.017586 0.156635 0.037 Uiso 1 1 calc R U
C14 C 0.23508(15) 0.05545(16) 0.25681(10) 0.0307(4) Uani 1 1 d . .
H14 H 0.218632 -0.025853 0.281514 0.037 Uiso 1 1 calc R U
C15 C 0.20079(14) 0.16916(15) 0.29469(10) 0.0281(3) Uani 1 1 d . .
H15 H 0.160466 0.166030 0.345123 0.034 Uiso 1 1 calc R U
C16 C 0.22575(13) 0.28725(14) 0.25847(9) 0.0219(3) Uani 1 1 d . .
O17 O 0.17811(9) 0.40352(10) 0.28630(6) 0.0231(2) Uani 1 1 d . .
C18 C 0.19231(13) 0.43342(14) 0.37286(9) 0.0236(3) Uani 1 1 d . .
O19 O 0.23916(12) 0.36418(12) 0.43053(7) 0.0386(3) Uani 1 1 d . .
C20 C 0.14016(12) 0.56377(14) 0.38631(8) 0.0205(3) Uani 1 1 d . .
C21 C 0.10746(13) 0.65073(15) 0.31781(9) 0.0235(3) Uani 1 1 d . .
H21 H 0.116584 0.626601 0.259699 0.028 Uiso 1 1 calc R U
C22 C 0.06172(13) 0.77220(15) 0.33391(9) 0.0243(3) Uani 1 1 d . .
H22 H 0.040048 0.830685 0.286709 0.029 Uiso 1 1 calc R U
C23 C 0.04731(13) 0.80909(14) 0.41811(9) 0.0216(3) Uani 1 1 d . .
H23 H 0.016293 0.892218 0.429715 0.026 Uiso 1 1 calc R U
C24 C 0.07978(12) 0.72033(14) 0.48488(8) 0.0200(3) Uani 1 1 d . .
C25 C 0.12547(12) 0.59841(14) 0.47157(8) 0.0201(3) Uani 1 1 d . .
H25 H 0.146220 0.540030 0.518954 0.024 Uiso 1 1 calc R U
N26 N 0.06667(12) 0.75908(12) 0.57453(8) 0.0256(3) Uani 1 1 d . .
O27 O 0.07905(13) 0.67583(12) 0.63177(7) 0.0409(3) Uani 1 1 d . .
O28 O 0.04344(12) 0.87337(11) 0.58835(7) 0.0384(3) Uani 1 1 d . .

loop_
_atom_site_aniso_label
_atom_site_aniso_U_11
_atom_site_aniso_U_22
_atom_site_aniso_U_33
_atom_site_aniso_U_23
_atom_site_aniso_U_13
_atom_site_aniso_U_12
O1 0.0350(6) 0.0329(6) 0.0236(5) -0.0046(4) -0.0034(4) -0.0049(5)
C2 0.0218(7) 0.0236(7) 0.0261(7) -0.0048(6) 0.0015(5) 0.0007(5)
C3 0.0188(7) 0.0256(8) 0.0279(7) -0.0014(6) 0.0031(5) 0.0019(5)
C4 0.0263(8) 0.0276(8) 0.0387(9) -0.0043(7) 0.0013(6) -0.0009(6)
C5 0.0246(8) 0.0265(8) 0.0523(10) 0.0030(7) 0.0074(7) -0.0003(6)
C6 0.0248(7) 0.0356(9) 0.0419(9) 0.0107(7) 0.0117(7) 0.0043(6)
C7 0.0248(7) 0.0386(9) 0.0291(8) 0.0014(7) 0.0068(6) 0.0023(6)
C8 0.0186(6) 0.0264(8) 0.0267(7) -0.0019(6) 0.0049(5) 0.0032(5)
C9 0.0283(7) 0.0288(8) 0.0193(7) -0.0047(6) 0.0047(5) -0.0016(6)
N10 0.0268(6) 0.0238(6) 0.0188(6) -0.0049(5) 0.0042(5) -0.0024(5)
C11 0.0203(6) 0.0226(7) 0.0207(7) -0.0046(5) 0.0017(5) -0.0012(5)
C12 0.0263(7) 0.0275(8) 0.0285(8) -0.0077(6) 0.0080(6) -0.0004(6)
C13 0.0328(8) 0.0231(8) 0.0353(8) -0.0087(6) 0.0034(6) 0.0038(6)
C14 0.0359(8) 0.0215(8) 0.0333(8) 0.0007(6) 0.0004(7) -0.0019(6)
C15 0.0317(8) 0.0285(8) 0.0245(7) -0.0008(6) 0.0051(6) 0.0001(6)
C16 0.0233(7) 0.0220(7) 0.0199(7) -0.0054(5) 0.0013(5) 0.0027(5)
O17 0.0298(5) 0.0231(5) 0.0168(5) -0.0036(4) 0.0046(4) 0.0051(4)
C18 0.0281(7) 0.0263(8) 0.0166(6) -0.0025(5) 0.0044(5) 0.0033(6)
O19 0.0578(8) 0.0347(7) 0.0216(5) -0.0003(5) 0.0000(5) 0.0207(6)
C20 0.0219(6) 0.0232(7) 0.0166(6) -0.0014(5) 0.0035(5) 0.0004(5)
C21 0.0277(7) 0.0292(8) 0.0140(6) -0.0014(5) 0.0039(5) 0.0006(6)
C22 0.0289(7) 0.0256(7) 0.0181(7) 0.0044(6) 0.0021(5) 0.0013(6)
C23 0.0228(7) 0.0204(7) 0.0220(7) 0.0005(5) 0.0042(5) 0.0008(5)
C24 0.0228(7) 0.0231(7) 0.0151(6) -0.0020(5) 0.0066(5) -0.0010(5)
C25 0.0234(7) 0.0216(7) 0.0155(6) 0.0010(5) 0.0039(5) -0.0001(5)
N26 0.0352(7) 0.0245(7) 0.0188(6) -0.0006(5) 0.0099(5) 0.0028(5)
O27 0.0730(9) 0.0329(7) 0.0196(5) 0.0046(5) 0.0161(5) 0.0131(6)
O28 0.0659(8) 0.0236(6) 0.0292(6) -0.0035(5) 0.0188(5) 0.0086(5)

loop_
_atom_type_symbol
_atom_type_description
_atom_type_scat_dispersion_real
_atom_type_scat_dispersion_imag
_atom_type_scat_source
C C 0.0033 0.0016 'International Tables Vol C Tables 4.2.6.8 and 6.1.1.4'
H H 0.0000 0.0000 'International Tables Vol C Tables 4.2.6.8 and 6.1.1.4'
N N 0.0061 0.0033 'International Tables Vol C Tables 4.2.6.8 and 6.1.1.4'
O O 0.0106 0.0060 'International Tables Vol C Tables 4.2.6.8 and 6.1.1.4'

loop_
_geom_angle_atom_site_label_1
_geom_angle_atom_site_label_2
_geom_angle_atom_site_label_3
_geom_angle
O1 C2 N10 125.96(14)
O1 C2 C3 128.52(14)
N10 C2 C3 105.51(12)
C8 C3 C4 121.65(14)
C8 C3 C2 109.33(13)
C4 C3 C2 128.99(14)
C3 C4 C5 117.90(15)
C3 C4 H4 121.0
C5 C4 H4 121.0
C4 C5 C6 120.63(15)
C4 C5 H5 119.7
C6 C5 H5 119.7
C7 C6 C5 121.09(15)
C7 C6 H6 119.5
C5 C6 H6 119.5
C8 C7 C6 118.36(15)
C8 C7 H7 120.8
C6 C7 H7 120.8
C3 C8 C7 120.35(14)
C3 C8 C9 109.67(13)
C7 C8 C9 129.97(14)
N10 C9 C8 102.23(11)
N10 C9 H9A 111.3
C8 C9 H9A 111.3
N10 C9 H9B 111.3
C8 C9 H9B 111.3
H9A C9 H9B 109.2
C2 N10 C11 124.69(12)
C2 N10 C9 113.19(12)
C11 N10 C9 121.53(11)
C16 C11 C12 118.13(13)
C16 C11 N10 121.63(12)
C12 C11 N10 120.23(12)
C13 C12 C11 120.89(14)
C13 C12 H12 119.6
C11 C12 H12 119.6
C12 C13 C14 120.16(14)
C12 C13 H13 119.9
C14 C13 H13 119.9
C13 C14 C15 120.05(15)
C13 C14 H14 120.0
C15 C14 H14 120.0
C16 C15 C14 119.56(14)
C16 C15 H15 120.2
C14 C15 H15 120.2
C15 C16 C11 121.20(13)
C15 C16 O17 121.74(12)
C11 C16 O17 116.59(12)
C18 O17 C16 120.05(11)
O19 C18 O17 124.85(13)
O19 C18 C20 124.64(13)
O17 C18 C20 110.50(11)
C21 C20 C25 119.86(13)
C21 C20 C18 122.61(12)
C25 C20 C18 117.52(12)
C22 C21 C20 120.48(13)
C22 C21 H21 119.8
C20 C21 H21 119.8
C23 C22 C21 120.67(13)
C23 C22 H22 119.7
C21 C22 H22 119.7
C22 C23 C24 117.62(13)
C22 C23 H23 121.2
C24 C23 H23 121.2
C25 C24 C23 123.49(12)
C25 C24 N26 118.41(12)
C23 C24 N26 118.10(12)
C24 C25 C20 117.88(12)
C24 C25 H25 121.1
C20 C25 H25 121.1
O27 N26 O28 123.43(12)
O27 N26 C24 118.20(12)
O28 N26 C24 118.36(12)

loop_
_geom_bond_atom_site_label_1
_geom_bond_atom_site_label_2
_geom_bond_distance
O1 C2 1.2203(18)
C2 N10 1.3844(18)
C2 C3 1.488(2)
C3 C8 1.388(2)
C3 C4 1.391(2)
C4 C5 1.392(2)
C4 H4 0.9500
C5 C6 1.393(3)
C5 H5 0.9500
C6 C7 1.392(2)
C6 H6 0.9500
C7 C8 1.390(2)
C7 H7 0.9500
C8 C9 1.504(2)
C9 N10 1.4739(18)
C9 H9A 0.9900
C9 H9B 0.9900
N10 C11 1.4216(19)
C11 C16 1.397(2)
C11 C12 1.398(2)
C12 C13 1.379(2)
C12 H12 0.9500
C13 C14 1.386(2)
C13 H13 0.9500
C14 C15 1.388(2)
C14 H14 0.9500
C15 C16 1.385(2)
C15 H15 0.9500
C16 O17 1.4015(16)
O17 C18 1.3583(16)
C18 O19 1.1989(18)
C18 C20 1.489(2)
C20 C21 1.394(2)
C20 C25 1.3953(18)
C21 C22 1.387(2)
C21 H21 0.9500
C22 C23 1.385(2)
C22 H22 0.9500
C23 C24 1.3871(19)
C23 H23 0.9500
C24 C25 1.382(2)
C24 N26 1.4672(17)
C25 H25 0.9500
N26 O27 1.2261(16)
N26 O28 1.2323(17)

loop_
_geom_torsion_atom_site_label_1
_geom_torsion_atom_site_label_2
_geom_torsion_atom_site_label_3
_geom_torsion_atom_site_label_4
_geom_torsion
O1 C2 C3 C8 176.39(15)
N10 C2 C3 C8 -2.13(15)
O1 C2 C3 C4 -1.4(3)
N10 C2 C3 C4 -179.94(15)
C8 C3 C4 C5 1.1(2)
C2 C3 C4 C5 178.72(14)
C3 C4 C5 C6 -0.5(2)
C4 C5 C6 C7 -0.8(2)
C5 C6 C7 C8 1.5(2)
C4 C3 C8 C7 -0.5(2)
C2 C3 C8 C7 -178.45(13)
C4 C3 C8 C9 178.80(13)
C2 C3 C8 C9 0.80(16)
C6 C7 C8 C3 -0.9(2)
C6 C7 C8 C9 -179.94(14)
C3 C8 C9 N10 0.75(15)
C7 C8 C9 N10 179.91(14)
O1 C2 N10 C11 -4.6(2)
C3 C2 N10 C11 173.98(12)
O1 C2 N10 C9 -175.86(14)
C3 C2 N10 C9 2.71(16)
C8 C9 N10 C2 -2.21(15)
C8 C9 N10 C11 -173.79(12)
C2 N10 C11 C16 50.3(2)
C9 N10 C11 C16 -139.07(14)
C2 N10 C11 C12 -130.69(15)
C9 N10 C11 C12 39.89(19)
C16 C11 C12 C13 -1.2(2)
N10 C11 C12 C13 179.84(13)
C11 C12 C13 C14 -0.1(2)
C12 C13 C14 C15 0.9(2)
C13 C14 C15 C16 -0.3(2)
C14 C15 C16 C11 -1.0(2)
C14 C15 C16 O17 170.83(13)
C12 C11 C16 C15 1.7(2)
N10 C11 C16 C15 -179.32(13)
C12 C11 C16 O17 -170.50(12)
N10 C11 C16 O17 8.48(19)
C15 C16 O17 C18 51.44(18)
C11 C16 O17 C18 -136.40(14)
C16 O17 C18 O19 -3.5(2)
C16 O17 C18 C20 177.14(11)
O19 C18 C20 C21 167.75(16)
O17 C18 C20 C21 -12.92(19)
O19 C18 C20 C25 -11.6(2)
O17 C18 C20 C25 167.72(12)
C25 C20 C21 C22 0.8(2)
C18 C20 C21 C22 -178.59(13)
C20 C21 C22 C23 -0.2(2)
C21 C22 C23 C24 -0.2(2)
C22 C23 C24 C25 0.1(2)
C22 C23 C24 N26 179.09(12)
C23 C24 C25 C20 0.4(2)
N26 C24 C25 C20 -178.56(12)
C21 C20 C25 C24 -0.8(2)
C18 C20 C25 C24 178.55(12)
C25 C24 N26 O27 -10.8(2)
C23 C24 N26 O27 170.21(14)
C25 C24 N26 O28 169.46(13)
C23 C24 N26 O28 -9.6(2)
